data_4067482
loop_
_publ_author_name
'Ruddy, Adam J.'
'Rupar, Paul A.'
'Bladek, Kamila J.'
'Allan, Christopher J.'
'Avery, Jessica C.'
'Baines, Kim M.'

_publ_section_title
;
 On the Bonding in N-Heterocyclic Carbene Complexes of Germanium(II)
;
_journal_issue 6
_journal_name_full Organometallics
_journal_page_first 1362
_journal_paper_doi 10.1021/om900977g
_journal_volume 29
_journal_year 2010
_chemical_formula_sum 'C7 H12 Cl2 Ge N2'
_chemical_formula_weight 267.68
_chemical_melting_point 371
_chemical_properties_physical air-sensitive
_space_group_IT_number 33
_symmetry_cell_setting orthorhombic
_symmetry_Int_Tables_number 33
_symmetry_space_group_name_Hall 'P 2c -2n'
_symmetry_space_group_name_H-M 'P n a 21'
_atom_sites_solution_hydrogens geom
_atom_sites_solution_primary direct
_atom_sites_solution_secondary difmap
_audit_creation_method SHELXL-97
_cell_angle_alpha 90.00
_cell_angle_beta 90.00
_cell_angle_gamma 90.00
_cell_formula_units_Z 8
_cell_length_a 30.2766(10)
_cell_length_b 7.5605(2)
_cell_length_c 9.3169(3)
_cell_measurement_temperature 150(2)
_cell_volume 2132.70(11)
_computing_cell_refinement 'DENZO-SMN (Otwinowski & Minor, 1997)'
_computing_data_collection 'COLLECT (Nonius, 1997-2001)'
_computing_data_reduction DENZO-SMN
_computing_molecular_graphics 'SHELXTL/PC (Sheldrick, 2001)'
_computing_publication_material SHELXTL/PC
_computing_structure_refinement 'SHELXL-97 (Sheldrick, 1997)'
_computing_structure_solution 'SHELXS-97 (Sheldrick, 1997)'
_diffrn_ambient_temperature 150(2)
_diffrn_measured_fraction_theta_full 0.975
_diffrn_measured_fraction_theta_max 0.975
_diffrn_measurement_device_type 'Nonius Kappa-CCD'
_diffrn_measurement_method '\f scans, and \w scans with \k offsets'
_diffrn_radiation_monochromator graphite
_diffrn_radiation_probe x-ray
_diffrn_radiation_type MoK\a
_diffrn_radiation_wavelength 0.71073
_diffrn_reflns_av_R_equivalents 0.0000
_diffrn_reflns_av_sigmaI/netI 0.0732
_diffrn_reflns_limit_h_max 39
_diffrn_reflns_limit_h_min -38
_diffrn_reflns_limit_k_max 9
_diffrn_reflns_limit_k_min -9
_diffrn_reflns_limit_l_max 12
_diffrn_reflns_limit_l_min -11
_diffrn_reflns_number 4356
_diffrn_reflns_theta_full 27.48
_diffrn_reflns_theta_max 27.48
_diffrn_reflns_theta_min 2.57
_diffrn_source 'fine-focus sealed tube'
_exptl_absorpt_coefficient_mu 3.325
_exptl_absorpt_correction_T_max 0.9068
_exptl_absorpt_correction_T_min 0.2487
_exptl_absorpt_correction_type multi-scan
_exptl_absorpt_process_details 'DENZO-SMN (Otwinowski & Minor, 1997)'
_exptl_crystal_colour colorless
_exptl_crystal_density_diffrn 1.667
_exptl_crystal_density_method 'not measured'
_exptl_crystal_description rod
_exptl_crystal_F_000 1072
_exptl_crystal_recrystallization_method benzene/pentane
_exptl_crystal_size_max 0.58
_exptl_crystal_size_mid 0.10
_exptl_crystal_size_min 0.03
_refine_diff_density_max 0.589
_refine_diff_density_min -0.880
_refine_diff_density_rms 0.134
_refine_ls_abs_structure_details 'Flack H D (1983), Acta Cryst. A39, 876-881'
_refine_ls_abs_structure_Flack 0.475(17)
_refine_ls_extinction_method none
_refine_ls_goodness_of_fit_ref 1.037
_refine_ls_hydrogen_treatment constr
_refine_ls_matrix_type full
_refine_ls_number_parameters 226
_refine_ls_number_reflns 4356
_refine_ls_number_restraints 1
_refine_ls_restrained_S_all 1.037
_refine_ls_R_factor_all 0.0946
_refine_ls_R_factor_gt 0.0498
_refine_ls_shift/su_max 0.001
_refine_ls_shift/su_mean 0.000
_refine_ls_structure_factor_coef Fsqd
_refine_ls_weighting_details 'calc w=1/[\s^2^(Fo^2^)+(0.0657P)^2^+0.0000P] where P=(Fo^2^+2Fc^2^)/3'
_refine_ls_weighting_scheme calc
_refine_ls_wR_factor_gt 0.1055
_refine_ls_wR_factor_ref 0.1242
_reflns_number_gt 2974
_reflns_number_total 4356
_reflns_threshold_expression >2sigma(I)
_cod_data_source_file om900977g_si_001.cif
_cod_data_source_block compound8a
_cod_database_code 4067482

loop_
_symmetry_equiv_pos_as_xyz
'x, y, z'
'-x, -y, z+1/2'
'x+1/2, -y+1/2, z'
'-x+1/2, y+1/2, z+1/2'

loop_
_atom_site_label
_atom_site_type_symbol
_atom_site_fract_x
_atom_site_fract_y
_atom_site_fract_z
_atom_site_U_iso_or_equiv
_atom_site_adp_type
_atom_site_occupancy
_atom_site_symmetry_multiplicity
_atom_site_calc_flag
_atom_site_refinement_flags
Ge1 Ge 0.60800(3) 0.22326(8) 1.05818(8) 0.0315(2) Uani 1 1 d .
Cl1 Cl 0.55042(6) 0.0293(2) 1.08380(18) 0.0435(5) Uani 1 1 d .
C1 C 0.6004(2) 0.2505(7) 0.8349(8) 0.0254(16) Uani 1 1 d .
Ge2 Ge 0.75222(2) 0.22726(8) 0.23809(9) 0.0305(2) Uani 1 1 d .
Cl2 Cl 0.56799(6) 0.4731(2) 1.10594(18) 0.0426(5) Uani 1 1 d .
N2 N 0.56430(18) 0.2706(5) 0.7511(6) 0.0274(12) Uani 1 1 d .
Cl3 Cl 0.73659(6) 0.00695(19) 0.0753(2) 0.0373(4) Uani 1 1 d .
C3 C 0.5762(2) 0.2837(7) 0.6077(7) 0.0278(15) Uani 1 1 d .
Cl4 Cl 0.72697(6) 0.4640(2) 0.1091(2) 0.0433(5) Uani 1 1 d .
C4 C 0.6221(3) 0.2744(7) 0.6052(7) 0.0301(16) Uani 1 1 d .
N5 N 0.63471(18) 0.2520(5) 0.7456(6) 0.0245(12) Uani 1 1 d .
C6 C 0.5185(2) 0.2779(8) 0.8001(8) 0.0348(17) Uani 1 1 d .
H6A H 0.5026 0.1728 0.7663 0.052 Uiso 1 1 calc R
H6B H 0.5043 0.3843 0.7617 0.052 Uiso 1 1 calc R
H6C H 0.5178 0.2815 0.9052 0.052 Uiso 1 1 calc R
C7 C 0.5441(2) 0.3074(10) 0.4916(8) 0.0438(19) Uani 1 1 d .
H7A H 0.5238 0.2065 0.4899 0.066 Uiso 1 1 calc R
H7B H 0.5597 0.3149 0.3996 0.066 Uiso 1 1 calc R
H7C H 0.5274 0.4166 0.5076 0.066 Uiso 1 1 calc R
C8 C 0.6530(3) 0.2816(8) 0.4827(8) 0.0377(19) Uani 1 1 d .
H8A H 0.6713 0.3882 0.4901 0.056 Uiso 1 1 calc R
H8B H 0.6363 0.2846 0.3927 0.056 Uiso 1 1 calc R
H8C H 0.6720 0.1767 0.4839 0.056 Uiso 1 1 calc R
C9 C 0.6816(3) 0.2364(7) 0.7885(9) 0.0367(18) Uani 1 1 d .
H9A H 0.6971 0.3467 0.7657 0.055 Uiso 1 1 calc R
H9B H 0.6953 0.1382 0.7364 0.055 Uiso 1 1 calc R
H9C H 0.6834 0.2141 0.8920 0.055 Uiso 1 1 calc R
C11 C 0.8170(3) 0.2554(7) 0.1614(8) 0.0262(15) Uani 1 1 d .
N12 N 0.85220(18) 0.2527(5) 0.2499(6) 0.0263(12) Uani 1 1 d .
C13 C 0.8910(2) 0.2726(7) 0.1744(8) 0.0282(16) Uani 1 1 d .
C14 C 0.8801(2) 0.2858(8) 0.0334(8) 0.0300(17) Uani 1 1 d .
N15 N 0.8343(2) 0.2763(6) 0.0279(6) 0.0284(14) Uani 1 1 d .
C16 C 0.8500(3) 0.2377(8) 0.4064(8) 0.0316(17) Uani 1 1 d .
H16A H 0.8191 0.2278 0.4364 0.047 Uiso 1 1 calc R
H16B H 0.8632 0.3430 0.4502 0.047 Uiso 1 1 calc R
H16C H 0.8662 0.1323 0.4374 0.047 Uiso 1 1 calc R
C17 C 0.9357(2) 0.2702(7) 0.2421(9) 0.0394(17) Uani 1 1 d .
H17A H 0.9583 0.2791 0.1674 0.059 Uiso 1 1 calc R
H17B H 0.9396 0.1595 0.2953 0.059 Uiso 1 1 calc R
H17C H 0.9384 0.3705 0.3081 0.059 Uiso 1 1 calc R
C18 C 0.9070(3) 0.3147(10) -0.0946(9) 0.051(2) Uani 1 1 d .
H18A H 0.9040 0.2134 -0.1595 0.076 Uiso 1 1 calc R
H18B H 0.9381 0.3278 -0.0666 0.076 Uiso 1 1 calc R
H18C H 0.8972 0.4224 -0.1436 0.076 Uiso 1 1 calc R
C19 C 0.8085(3) 0.2817(8) -0.1066(8) 0.0363(18) Uani 1 1 d .
H19A H 0.7769 0.2819 -0.0840 0.054 Uiso 1 1 calc R
H19B H 0.8156 0.1776 -0.1649 0.054 Uiso 1 1 calc R
H19C H 0.8160 0.3892 -0.1602 0.054 Uiso 1 1 calc R

loop_
_atom_site_aniso_label
_atom_site_aniso_U_11
_atom_site_aniso_U_22
_atom_site_aniso_U_33
_atom_site_aniso_U_23
_atom_site_aniso_U_13
_atom_site_aniso_U_12
Ge1 0.0321(4) 0.0413(4) 0.0212(4) 0.0011(5) -0.0005(4) 0.0008(3)
Cl1 0.0528(12) 0.0426(9) 0.0351(12) 0.0070(7) 0.0062(10) -0.0117(8)
C1 0.029(4) 0.024(3) 0.024(4) -0.002(2) 0.003(3) -0.006(3)
Ge2 0.0269(4) 0.0361(4) 0.0284(4) 0.0000(5) 0.0013(4) -0.0004(3)
Cl2 0.0556(13) 0.0393(9) 0.0329(10) -0.0051(7) 0.0131(9) 0.0028(8)
N2 0.028(3) 0.032(3) 0.022(3) 0.002(2) -0.003(3) -0.003(2)
Cl3 0.0370(10) 0.0332(8) 0.0418(11) -0.0032(7) -0.0085(9) -0.0004(7)
C3 0.033(4) 0.034(3) 0.017(3) 0.000(2) 0.002(3) -0.003(3)
Cl4 0.0492(12) 0.0326(8) 0.0482(12) -0.0019(8) -0.0152(10) 0.0084(8)
C4 0.038(5) 0.029(3) 0.024(4) 0.000(2) 0.002(3) -0.007(3)
N5 0.023(3) 0.034(3) 0.016(3) 0.002(2) 0.000(3) 0.000(2)
C6 0.021(4) 0.055(4) 0.029(4) -0.002(3) 0.004(3) 0.000(3)
C7 0.034(5) 0.071(5) 0.026(4) 0.013(3) -0.001(4) -0.004(4)
C8 0.034(5) 0.054(4) 0.025(4) -0.002(3) 0.009(3) -0.004(3)
C9 0.026(4) 0.046(4) 0.039(5) 0.004(3) 0.000(3) 0.002(3)
C11 0.027(4) 0.027(3) 0.025(4) 0.003(3) 0.007(3) -0.005(3)
N12 0.027(3) 0.028(3) 0.024(3) 0.003(2) 0.005(3) -0.003(2)
C13 0.023(4) 0.028(4) 0.033(4) -0.003(3) 0.005(3) 0.000(3)
C14 0.022(4) 0.038(3) 0.030(5) 0.001(3) 0.010(3) -0.005(3)
N15 0.031(4) 0.031(3) 0.023(4) -0.001(2) 0.007(3) -0.002(2)
C16 0.031(5) 0.041(4) 0.022(4) 0.004(3) 0.003(3) 0.002(3)
C17 0.031(4) 0.048(4) 0.039(4) -0.006(3) 0.000(4) -0.004(3)
C18 0.044(5) 0.060(5) 0.048(5) -0.007(4) 0.016(4) -0.003(4)
C19 0.035(5) 0.050(4) 0.023(4) -0.003(3) -0.003(3) 0.000(3)

loop_
_atom_type_symbol
_atom_type_description
_atom_type_scat_dispersion_real
_atom_type_scat_dispersion_imag
_atom_type_scat_source
C C 0.0033 0.0016 'International Tables Vol C Tables 4.2.6.8 and 6.1.1.4'
H H 0.0000 0.0000 'International Tables Vol C Tables 4.2.6.8 and 6.1.1.4'
N N 0.0061 0.0033 'International Tables Vol C Tables 4.2.6.8 and 6.1.1.4'
Cl Cl 0.1484 0.1585 'International Tables Vol C Tables 4.2.6.8 and 6.1.1.4'
Ge Ge 0.1547 1.8001 'International Tables Vol C Tables 4.2.6.8 and 6.1.1.4'

loop_
_geom_angle_atom_site_label_1
_geom_angle_atom_site_label_2
_geom_angle_atom_site_label_3
_geom_angle
C1 Ge1 Cl2 93.06(17)
C1 Ge1 Cl1 94.72(18)
Cl2 Ge1 Cl1 96.05(7)
N5 C1 N2 105.6(6)
N5 C1 Ge1 122.2(5)
N2 C1 Ge1 132.2(5)
C11 Ge2 Cl4 93.11(17)
C11 Ge2 Cl3 92.36(18)
Cl4 Ge2 Cl3 98.70(8)
C1 N2 C3 110.7(6)
C1 N2 C6 126.2(6)
C3 N2 C6 123.0(6)
N2 C3 C4 105.8(6)
N2 C3 C7 123.2(7)
C4 C3 C7 131.0(6)
N5 C4 C3 105.5(6)
N5 C4 C8 124.4(7)
C3 C4 C8 130.1(6)
C1 N5 C4 112.3(6)
C1 N5 C9 125.4(6)
C4 N5 C9 122.3(6)
N2 C6 H6A 109.5
N2 C6 H6B 109.5
H6A C6 H6B 109.5
N2 C6 H6C 109.5
H6A C6 H6C 109.5
H6B C6 H6C 109.5
C3 C7 H7A 109.5
C3 C7 H7B 109.5
H7A C7 H7B 109.5
C3 C7 H7C 109.5
H7A C7 H7C 109.5
H7B C7 H7C 109.5
C4 C8 H8A 109.5
C4 C8 H8B 109.5
H8A C8 H8B 109.5
C4 C8 H8C 109.5
H8A C8 H8C 109.5
H8B C8 H8C 109.5
N5 C9 H9A 109.5
N5 C9 H9B 109.5
H9A C9 H9B 109.5
N5 C9 H9C 109.5
H9A C9 H9C 109.5
H9B C9 H9C 109.5
N12 C11 N15 104.9(6)
N12 C11 Ge2 122.0(5)
N15 C11 Ge2 133.1(6)
C11 N12 C13 111.1(6)
C11 N12 C16 125.1(6)
C13 N12 C16 123.8(6)
C14 C13 N12 107.1(6)
C14 C13 C17 129.2(7)
N12 C13 C17 123.7(7)
C13 C14 N15 106.0(6)
C13 C14 C18 131.5(7)
N15 C14 C18 122.4(7)
C11 N15 C14 110.9(6)
C11 N15 C19 125.2(7)
C14 N15 C19 123.9(6)
N12 C16 H16A 109.5
N12 C16 H16B 109.5
H16A C16 H16B 109.5
N12 C16 H16C 109.5
H16A C16 H16C 109.5
H16B C16 H16C 109.5
C13 C17 H17A 109.5
C13 C17 H17B 109.5
H17A C17 H17B 109.5
C13 C17 H17C 109.5
H17A C17 H17C 109.5
H17B C17 H17C 109.5
C14 C18 H18A 109.5
C14 C18 H18B 109.5
H18A C18 H18B 109.5
C14 C18 H18C 109.5
H18A C18 H18C 109.5
H18B C18 H18C 109.5
N15 C19 H19A 109.5
N15 C19 H19B 109.5
H19A C19 H19B 109.5
N15 C19 H19C 109.5
H19A C19 H19C 109.5
H19B C19 H19C 109.5

loop_
_geom_bond_atom_site_label_1
_geom_bond_atom_site_label_2
_geom_bond_distance
Ge1 C1 2.103(7)
Ge1 Cl2 2.2880(18)
Ge1 Cl1 2.2907(17)
C1 N5 1.332(9)
C1 N2 1.351(9)
Ge2 C11 2.098(7)
Ge2 Cl4 2.2874(18)
Ge2 Cl3 2.3017(18)
N2 C3 1.387(8)
N2 C6 1.462(9)
C3 C4 1.391(10)
C3 C7 1.465(10)
C4 N5 1.373(9)
C4 C8 1.477(10)
N5 C9 1.479(9)
C6 H6A 0.9800
C6 H6B 0.9800
C6 H6C 0.9800
C7 H7A 0.9800
C7 H7B 0.9800
C7 H7C 0.9800
C8 H8A 0.9800
C8 H8B 0.9800
C8 H8C 0.9800
C9 H9A 0.9800
C9 H9B 0.9800
C9 H9C 0.9800
C11 N12 1.348(9)
C11 N15 1.359(9)
N12 C13 1.378(8)
N12 C16 1.464(9)
C13 C14 1.358(11)
C13 C17 1.492(10)
C14 N15 1.388(9)
C14 C18 1.462(10)
N15 C19 1.477(9)
C16 H16A 0.9800
C16 H16B 0.9800
C16 H16C 0.9800
C17 H17A 0.9800
C17 H17B 0.9800
C17 H17C 0.9800
C18 H18A 0.9800
C18 H18B 0.9800
C18 H18C 0.9800
C19 H19A 0.9800
C19 H19B 0.9800
C19 H19C 0.9800
